data_7023769
loop_
_publ_author_name
'Imran, Muhammad'
'Neumann, Beate'
'Stammler, Hans-Georg'
'Monkowius, Uwe'
'Ertl, Martin'
'Mitzel, Norbert W.'

_publ_section_title
;
 The versatile behaviour of a novel Janus scorpionate ligand towards
 sodium, potassium and bismuth(iii) ions.
;
_journal_issue 44
_journal_name_full 'Dalton transactions (Cambridge, England : 2003)'
_journal_page_first 15785
_journal_page_last 15795
_journal_paper_doi 10.1039/c3dt52030g
_journal_volume 42
_journal_year 2013
_chemical_formula_moiety 'C18 H26 B2 K N18 Na S6'
_chemical_formula_sum 'C18 H26 B2 K N18 Na S6'
_chemical_formula_weight 770.64
_chemical_name_systematic
; 
 ? 
;
_space_group_IT_number 163
_symmetry_cell_setting trigonal
_symmetry_space_group_name_Hall '-P 3 2c'
_symmetry_space_group_name_H-M 'P -3 1 c'
_atom_sites_solution_hydrogens geom
_atom_sites_solution_primary direct
_atom_sites_solution_secondary difmap
_audit_creation_method SHELXL-97
_cell_angle_alpha 90.00
_cell_angle_beta 90.00
_cell_angle_gamma 120.00
_cell_formula_units_Z 2
_cell_length_a 13.0298(7)
_cell_length_b 13.0298(7)
_cell_length_c 14.0697(9)
_cell_measurement_reflns_used 9913
_cell_measurement_temperature 100(2)
_cell_measurement_theta_max 27.290
_cell_measurement_theta_min 2.897
_cell_volume 2068.7(2)
_computing_cell_refinement 'APEX2 v2009.11-0 (Bruker AXS, 2009)'
_computing_data_collection 'APEX2 v2009.11-0 (Bruker AXS, 2009)'
_computing_data_reduction 'SAINT (Bruker AXS, 2009)'
_computing_molecular_graphics 'DIAMOND 2.1 (Crystal Impact, 2001)'
_computing_publication_material 'SHELXL-97 (Sheldrick, 2008)'
_computing_structure_refinement 'SHELXL-97 (Sheldrick, 2008)'
_computing_structure_solution 'SHELXS-97 (Sheldrick, 2008)'
_diffrn_ambient_temperature 100(2)
_diffrn_measured_fraction_theta_full 0.989
_diffrn_measured_fraction_theta_max 0.989
_diffrn_measurement_device 'Bruker KAPPA APEX II   '
_diffrn_measurement_device_type 'four three circle diffractometer'
_diffrn_measurement_method CCD
_diffrn_radiation_monochromator 'graphite monochromator  '
_diffrn_radiation_source 'fine focus sealed tube  '
_diffrn_radiation_type MoK\a
_diffrn_radiation_wavelength 0.71073
_diffrn_reflns_av_R_equivalents 0.0000
_diffrn_reflns_av_sigmaI/netI 0.0151
_diffrn_reflns_limit_h_max 14
_diffrn_reflns_limit_h_min 0
_diffrn_reflns_limit_k_max 8
_diffrn_reflns_limit_k_min 0
_diffrn_reflns_limit_l_max 18
_diffrn_reflns_limit_l_min -18
_diffrn_reflns_number 1560
_diffrn_reflns_theta_full 27.34
_diffrn_reflns_theta_max 27.34
_diffrn_reflns_theta_min 2.31
_exptl_absorpt_coefficient_mu 0.478
_exptl_absorpt_correction_T_max 0.9248
_exptl_absorpt_correction_T_min 0.8139
_exptl_absorpt_correction_type multi-scan
_exptl_absorpt_process_details 'SADABS-2008/1 - Bruker AXS area detector scaling and absorption correction'
_exptl_crystal_colour colourless
_exptl_crystal_density_diffrn 1.237
_exptl_crystal_density_method 'not measured'
_exptl_crystal_description fragment
_exptl_crystal_F_000 792
_exptl_crystal_size_max 0.45
_exptl_crystal_size_mid 0.20
_exptl_crystal_size_min 0.17
_refine_diff_density_max 0.523
_refine_diff_density_min -0.524
_refine_diff_density_rms 0.089
_refine_ls_extinction_method none
_refine_ls_goodness_of_fit_ref 1.174
_refine_ls_hydrogen_treatment constr
_refine_ls_matrix_type full
_refine_ls_number_parameters 72
_refine_ls_number_reflns 1560
_refine_ls_number_restraints 0
_refine_ls_restrained_S_all 1.174
_refine_ls_R_factor_all 0.0704
_refine_ls_R_factor_gt 0.0658
_refine_ls_shift/su_max 0.000
_refine_ls_shift/su_mean 0.000
_refine_ls_structure_factor_coef Fsqd
_refine_ls_weighting_details 'calc w=1/[\s^2^(Fo^2^)+(0.0408P)^2^+6.7554P] where P=(Fo^2^+2Fc^2^)/3'
_refine_ls_weighting_scheme calc
_refine_ls_wR_factor_gt 0.1540
_refine_ls_wR_factor_ref 0.1562
_reflns_number_gt 1442
_reflns_number_total 1560
_reflns_threshold_expression >2sigma(I)
_cod_data_source_file c3dt52030g.txt
_cod_data_source_block compound3a
_cod_database_code 7023769

loop_
_symmetry_equiv_pos_as_xyz
'x, y, z'
'-y, x-y, z'
'-x+y, -x, z'
'-y, -x, -z+1/2'
'-x+y, y, -z+1/2'
'x, x-y, -z+1/2'
'-x, -y, -z'
'y, -x+y, -z'
'x-y, x, -z'
'y, x, z-1/2'
'x-y, -y, z-1/2'
'-x, -x+y, z-1/2'

loop_
_atom_site_label
_atom_site_type_symbol
_atom_site_fract_x
_atom_site_fract_y
_atom_site_fract_z
_atom_site_U_iso_or_equiv
_atom_site_adp_type
_atom_site_occupancy
_atom_site_symmetry_multiplicity
_atom_site_calc_flag
_atom_site_refinement_flags
K1 K 0.6667 0.3333 0.7500 0.0330(4) Uani 1 6 d S
S1 S 0.90128(8) 0.52373(8) 0.62933(7) 0.0308(3) Uani 1 1 d .
Na1 Na 0.6667 0.3333 0.2500 0.0476(11) Uani 1 6 d S
N1 N 0.7778(2) 0.4467(2) 0.46058(18) 0.0209(5) Uani 1 1 d .
N2 N 0.7889(3) 0.4821(3) 0.3670(2) 0.0319(7) Uani 1 1 d .
N3 N 0.9396(2) 0.6139(3) 0.4500(2) 0.0329(7) Uani 1 1 d .
B1 B 0.6667 0.3333 0.4963(4) 0.0190(11) Uani 1 3 d S
H1 H 0.6667 0.3333 0.5673 0.023 Uiso 1 3 calc SR
C1 C 0.8706(3) 0.5263(3) 0.5126(2) 0.0227(6) Uani 1 1 d .
C2 C 0.8881(3) 0.5832(4) 0.3638(3) 0.0378(9) Uani 1 1 d .
H2 H 0.9199 0.6292 0.3079 0.045 Uiso 1 1 calc R
C3 C 1.0531(3) 0.7193(4) 0.4699(4) 0.0496(12) Uani 1 1 d .
H3A H 1.0396 0.7804 0.4978 0.074 Uiso 1 1 calc R
H3B H 1.0980 0.7491 0.4107 0.074 Uiso 1 1 calc R
H3C H 1.0981 0.6993 0.5146 0.074 Uiso 1 1 calc R

loop_
_atom_site_aniso_label
_atom_site_aniso_U_11
_atom_site_aniso_U_22
_atom_site_aniso_U_33
_atom_site_aniso_U_23
_atom_site_aniso_U_13
_atom_site_aniso_U_12
K1 0.0398(7) 0.0398(7) 0.0194(8) 0.000 0.000 0.0199(3)
S1 0.0214(4) 0.0303(5) 0.0387(5) -0.0059(3) -0.0107(3) 0.0114(3)
Na1 0.0649(17) 0.0649(17) 0.0130(15) 0.000 0.000 0.0324(9)
N1 0.0190(12) 0.0200(13) 0.0215(12) 0.0026(10) 0.0042(10) 0.0080(10)
N2 0.0314(16) 0.0366(17) 0.0258(14) 0.0113(12) 0.0086(12) 0.0157(13)
N3 0.0168(13) 0.0246(15) 0.0548(19) 0.0096(13) 0.0077(13) 0.0084(12)
B1 0.0196(16) 0.0196(16) 0.018(2) 0.000 0.000 0.0098(8)
C1 0.0154(14) 0.0178(14) 0.0370(17) -0.0015(12) 0.0010(12) 0.0099(12)
C2 0.0297(18) 0.041(2) 0.041(2) 0.0193(17) 0.0141(16) 0.0159(17)
C3 0.0151(17) 0.0276(19) 0.094(4) 0.010(2) 0.0042(19) 0.0018(15)

loop_
_atom_type_symbol
_atom_type_description
_atom_type_scat_dispersion_real
_atom_type_scat_dispersion_imag
_atom_type_scat_source
C C 0.0033 0.0016 'International Tables Vol C Tables 4.2.6.8 and 6.1.1.4'
H H 0.0000 0.0000 'International Tables Vol C Tables 4.2.6.8 and 6.1.1.4'
B B 0.0013 0.0007 'International Tables Vol C Tables 4.2.6.8 and 6.1.1.4'
K K 0.2009 0.2494 'International Tables Vol C Tables 4.2.6.8 and 6.1.1.4'
N N 0.0061 0.0033 'International Tables Vol C Tables 4.2.6.8 and 6.1.1.4'
Na Na 0.0362 0.0249 'International Tables Vol C Tables 4.2.6.8 and 6.1.1.4'
S S 0.1246 0.1234 'International Tables Vol C Tables 4.2.6.8 and 6.1.1.4'

loop_
_geom_angle_atom_site_label_1
_geom_angle_atom_site_label_2
_geom_angle_atom_site_label_3
_geom_angle
_geom_angle_site_symmetry_1
_geom_angle_site_symmetry_3
S1 K1 S1 98.34(3) 6_556 3_665
S1 K1 S1 95.72(2) 6_556 5_656
S1 K1 S1 162.53(3) 3_665 5_656
S1 K1 S1 162.53(3) 6_556 2_655
S1 K1 S1 95.72(2) 3_665 2_655
S1 K1 S1 72.65(3) 5_656 2_655
S1 K1 S1 95.72(2) 6_556 4_666
S1 K1 S1 72.65(3) 3_665 4_666
S1 K1 S1 95.72(2) 5_656 4_666
S1 K1 S1 98.34(3) 2_655 4_666
S1 K1 S1 72.65(3) 6_556 .
S1 K1 S1 95.72(2) 3_665 .
S1 K1 S1 98.34(3) 5_656 .
S1 K1 S1 95.72(2) 2_655 .
S1 K1 S1 162.53(3) 4_666 .
S1 K1 B1 121.108(15) 6_556 .
S1 K1 B1 58.892(15) 3_665 .
S1 K1 B1 121.108(15) 5_656 .
S1 K1 B1 58.892(15) 2_655 .
S1 K1 B1 121.108(15) 4_666 .
S1 K1 B1 58.892(15) . .
S1 K1 B1 58.892(15) 6_556 4_666
S1 K1 B1 121.108(15) 3_665 4_666
S1 K1 B1 58.892(15) 5_656 4_666
S1 K1 B1 121.108(15) 2_655 4_666
S1 K1 B1 58.892(15) 4_666 4_666
S1 K1 B1 121.109(15) . 4_666
B1 K1 B1 180.000(1) . 4_666
H1 K1 S1 121.1 . 6_556
H1 K1 S1 58.9 . 3_665
H1 K1 S1 121.1 . 5_656
H1 K1 S1 58.9 . 2_655
H1 K1 S1 121.1 . 4_666
H1 K1 S1 58.9 . .
H1 K1 B1 0.0 . .
H1 K1 B1 180.0 . 4_666
C1 S1 K1 112.08(11) . .
N2 Na1 N2 92.70(14) 6 3_665
N2 Na1 N2 79.23(10) 6 4_665
N2 Na1 N2 110.92(14) 3_665 4_665
N2 Na1 N2 110.92(14) 6 .
N2 Na1 N2 79.23(10) 3_665 .
N2 Na1 N2 165.84(15) 4_665 .
N2 Na1 N2 165.84(15) 6 2_655
N2 Na1 N2 79.23(10) 3_665 2_655
N2 Na1 N2 92.70(14) 4_665 2_655
N2 Na1 N2 79.23(10) . 2_655
N2 Na1 N2 79.23(10) 6 5_655
N2 Na1 N2 165.84(15) 3_665 5_655
N2 Na1 N2 79.23(10) 4_665 5_655
N2 Na1 N2 92.70(14) . 5_655
N2 Na1 N2 110.92(14) 2_655 5_655
C1 N1 N2 110.9(3) . .
C1 N1 B1 127.6(3) . .
N2 N1 B1 121.4(3) . .
C2 N2 N1 104.8(3) . .
C2 N2 Na1 134.8(3) . .
N1 N2 Na1 117.5(2) . .
C2 N3 C1 108.1(3) . .
C2 N3 C3 125.0(3) . .
C1 N3 C3 126.8(4) . .
N1 B1 N1 110.0(2) . 3_665
N1 B1 N1 110.0(2) . 2_655
N1 B1 N1 110.0(2) 3_665 2_655
N1 B1 K1 108.9(2) . .
N1 B1 K1 108.9(2) 3_665 .
N1 B1 K1 108.9(2) 2_655 .
N1 B1 H1 108.9 . .
N1 B1 H1 108.9 3_665 .
N1 B1 H1 108.9 2_655 .
K1 B1 H1 0.0 . .
N1 C1 N3 104.8(3) . .
N1 C1 S1 129.8(2) . .
N3 C1 S1 125.4(3) . .
N2 C2 N3 111.4(3) . .
N2 C2 H2 124.3 . .
N3 C2 H2 124.3 . .
N3 C3 H3A 109.5 . .
N3 C3 H3B 109.5 . .
H3A C3 H3B 109.5 . .
N3 C3 H3C 109.5 . .
H3A C3 H3C 109.5 . .
H3B C3 H3C 109.5 . .

loop_
_geom_bond_atom_site_label_1
_geom_bond_atom_site_label_2
_geom_bond_distance
_geom_bond_site_symmetry_2
K1 S1 3.2860(9) 6_556
K1 S1 3.2860(9) 3_665
K1 S1 3.2860(9) 5_656
K1 S1 3.2860(9) 2_655
K1 S1 3.2860(9) 4_666
K1 S1 3.2860(9) .
K1 B1 3.570(6) .
K1 B1 3.570(6) 4_666
K1 H1 2.570 .
S1 C1 1.695(3) .
Na1 N2 2.432(3) 6
Na1 N2 2.432(3) 3_665
Na1 N2 2.432(3) 4_665
Na1 N2 2.432(3) .
Na1 N2 2.432(3) 2_655
Na1 N2 2.432(3) 5_655
N1 C1 1.349(4) .
N1 N2 1.379(4) .
N1 B1 1.546(3) .
N2 C2 1.307(5) .
N3 C2 1.346(5) .
N3 C1 1.364(4) .
N3 C3 1.456(5) .
B1 N1 1.546(3) 3_665
B1 N1 1.546(3) 2_655
B1 H1 1.0000 .
C2 H2 0.9500 .
C3 H3A 0.9800 .
C3 H3B 0.9800 .
C3 H3C 0.9800 .
